data_7248843
loop_
_publ_author_name
'Peng, Yanhong'
'Wang, Taoyu'
'Gao, Congli'
'Li, Fengcai'
'Li, Xi-Li'

_publ_section_title
;
 Two chiral lanthanide PrIII and HoIII complexes: NIR luminescence and
 nonlinear optical properties
;
_journal_issue 28
_journal_name_full CrystEngComm
_journal_page_first 3867
_journal_page_last 3873
_journal_paper_doi 10.1039/D4CE00421C
_journal_volume 26
_journal_year 2024
_chemical_absolute_configuration rmad
_chemical_formula_moiety 'C62 H51 N2 O6 Pr'
_chemical_formula_sum 'C62 H51 N2 O6 Pr'
_chemical_formula_weight 1060.95
_space_group_crystal_system monoclinic
_space_group_IT_number 4
_space_group_name_Hall 'P 2yb'
_space_group_name_H-M_alt 'P 1 21 1'
_atom_sites_solution_hydrogens geom
_audit_creation_method SHELXL-2014/7
_audit_update_record
;
2024-04-27 deposited with the CCDC.	2024-06-12 downloaded from the CCDC.
;
_cell_angle_alpha 90
_cell_angle_beta 92.922(5)
_cell_angle_gamma 90
_cell_formula_units_Z 2
_cell_length_a 9.5474(5)
_cell_length_b 20.9047(10)
_cell_length_c 12.6813(8)
_cell_measurement_reflns_used 4663
_cell_measurement_temperature 293(2)
_cell_measurement_theta_max 26.3152
_cell_measurement_theta_min 3.2106
_cell_volume 2527.7(2)
_computing_cell_refinement APEX2
_computing_data_collection 'APEX2 (Bruker, 2013)'
_computing_data_reduction APEX2
_computing_structure_refinement 'SHELXL-2014/7 (Sheldrick, 2014)'
_computing_structure_solution 'SHELXS (Bruker, 2000)'
_diffrn_ambient_temperature 293(2)
_diffrn_measured_fraction_theta_full 0.997
_diffrn_measured_fraction_theta_max 0.997
_diffrn_measurement_device_type 'PHOTON 100 CMOS detector'
_diffrn_measurement_method 'omega scan'
_diffrn_radiation_type MoK\a
_diffrn_radiation_wavelength 0.71073
_diffrn_reflns_av_R_equivalents 0.0256
_diffrn_reflns_av_unetI/netI 0.0652
_diffrn_reflns_Laue_measured_fraction_full 0.997
_diffrn_reflns_Laue_measured_fraction_max 0.997
_diffrn_reflns_limit_h_max 11
_diffrn_reflns_limit_h_min -7
_diffrn_reflns_limit_k_max 23
_diffrn_reflns_limit_k_min -24
_diffrn_reflns_limit_l_max 15
_diffrn_reflns_limit_l_min -15
_diffrn_reflns_number 9016
_diffrn_reflns_point_group_measured_fraction_full 0.738
_diffrn_reflns_point_group_measured_fraction_max 0.738
_diffrn_reflns_theta_full 25.093
_diffrn_reflns_theta_max 25.093
_diffrn_reflns_theta_min 3.217
_exptl_absorpt_coefficient_mu 1.019
_exptl_absorpt_correction_T_max 0.791
_exptl_absorpt_correction_T_min 0.729
_exptl_absorpt_correction_type multi-scan
_exptl_absorpt_process_details 'SADABS, Bruker-2018'
_exptl_crystal_colour 'pale yellow'
_exptl_crystal_density_diffrn 1.394
_exptl_crystal_description block
_exptl_crystal_F_000 1088
_exptl_crystal_size_max 0.32
_exptl_crystal_size_mid 0.28
_exptl_crystal_size_min 0.23
_exptl_transmission_factor_max 0.662
_exptl_transmission_factor_min 0.645
_refine_diff_density_max 0.972
_refine_diff_density_min -0.510
_refine_diff_density_rms 0.053
_refine_ls_abs_structure_details
;
 Classical Flack method preferred over Parsons because s.u. lower.
;
_refine_ls_abs_structure_Flack 0.001(9)
_refine_ls_extinction_method none
_refine_ls_goodness_of_fit_ref 0.894
_refine_ls_hydrogen_treatment constr
_refine_ls_matrix_type full
_refine_ls_number_parameters 642
_refine_ls_number_reflns 6656
_refine_ls_number_restraints 1
_refine_ls_restrained_S_all 0.894
_refine_ls_R_factor_all 0.0384
_refine_ls_R_factor_gt 0.0284
_refine_ls_shift/su_max 0.001
_refine_ls_shift/su_mean 0.000
_refine_ls_structure_factor_coef Fsqd
_refine_ls_weighting_details 'w=1/[\s^2^(Fo^2^)+(0.0001P)^2^] where P=(Fo^2^+2Fc^2^)/3'
_refine_ls_weighting_scheme calc
_refine_ls_wR_factor_gt 0.0312
_refine_ls_wR_factor_ref 0.0319
_reflns_Friedel_coverage 0.436
_reflns_Friedel_fraction_full 0.462
_reflns_Friedel_fraction_max 0.462
_reflns_number_gt 5447
_reflns_number_total 6656
_reflns_threshold_expression 'I > 2\s(I)'
_cod_data_source_file d4ce00421c2.cif
_cod_data_source_block 100312a
_cod_depositor_comments 'Adding full bibliography for 7248843--7248844.cif.'
_cod_original_sg_symbol_H-M 'P 21'
_cod_database_code 7248843
_shelx_shelxl_version_number 2014/7
_shelx_space_group_comment
;
The symmetry employed for this shelxl refinement is uniquely defined
by the following loop, which should always be used as a source of
symmetry information in preference to the above space-group names.
They are only intended as comments.
;

loop_
_space_group_symop_operation_xyz
'x, y, z'
'-x, y+1/2, -z'

loop_
_atom_site_label
_atom_site_type_symbol
_atom_site_fract_x
_atom_site_fract_y
_atom_site_fract_z
_atom_site_U_iso_or_equiv
_atom_site_adp_type
_atom_site_occupancy
_atom_site_site_symmetry_order
_atom_site_calc_flag
_atom_site_refinement_flags_posn
_atom_site_refinement_flags_adp
_atom_site_refinement_flags_occupancy
_atom_site_disorder_assembly
_atom_site_disorder_group
C1 C 0.3182(8) 0.6415(4) 0.8678(7) 0.036(2) Uani 1 1 d . . . . .
C2 C 0.3313(8) 0.6253(4) 0.9832(7) 0.036(2) Uani 1 1 d . . . . .
C3 C 0.4178(6) 0.5793(3) 1.0257(5) 0.0509(15) Uani 1 1 d . . . . .
H3 H 0.4730 0.5558 0.9813 0.061 Uiso 1 1 calc R U . . .
C4 C 0.4261(7) 0.5667(3) 1.1313(5) 0.0642(18) Uani 1 1 d . . . . .
H4 H 0.4892 0.5362 1.1582 0.077 Uiso 1 1 calc R U . . .
C5 C 0.3422(11) 0.5985(5) 1.1977(8) 0.094(4) Uani 1 1 d . . . . .
H5 H 0.3445 0.5889 1.2694 0.112 Uiso 1 1 calc R U . . .
C6 C 0.2546(11) 0.6449(4) 1.1563(8) 0.088(4) Uani 1 1 d . . . . .
H6 H 0.1981 0.6675 1.2009 0.105 Uiso 1 1 calc R U . . .
C7 C 0.2482(8) 0.6590(4) 1.0498(7) 0.059(3) Uani 1 1 d . . . . .
H7 H 0.1884 0.6909 1.0231 0.071 Uiso 1 1 calc R U . . .
C8 C 0.3586(5) 0.5956(2) 0.7942(4) 0.0364(13) Uani 1 1 d . . . . .
H8 H 0.3981 0.5579 0.8210 0.044 Uiso 1 1 calc R U . . .
C9 C 0.3448(5) 0.6015(2) 0.6848(4) 0.0335(13) Uani 1 1 d . . . . .
C10 C 0.3793(5) 0.5457(2) 0.6160(4) 0.0362(13) Uani 1 1 d . . . . .
C11 C 0.3724(6) 0.4835(2) 0.6513(4) 0.0579(16) Uani 1 1 d . . . . .
H11 H 0.3438 0.4755 0.7190 0.069 Uiso 1 1 calc R U . . .
C12 C 0.4073(6) 0.4326(3) 0.5876(5) 0.0680(19) Uani 1 1 d . . . . .
H12 H 0.3995 0.3908 0.6116 0.082 Uiso 1 1 calc R U . . .
C13 C 0.4531(6) 0.4444(3) 0.4900(5) 0.0626(19) Uani 1 1 d . . . . .
H13 H 0.4799 0.4108 0.4474 0.075 Uiso 1 1 calc R U . . .
C14 C 0.4595(7) 0.5065(3) 0.4544(5) 0.071(2) Uani 1 1 d . . . . .
H14 H 0.4890 0.5144 0.3868 0.086 Uiso 1 1 calc R U . . .
C15 C 0.4237(6) 0.5565(3) 0.5159(4) 0.0570(17) Uani 1 1 d . . . . .
H15 H 0.4292 0.5980 0.4904 0.068 Uiso 1 1 calc R U . . .
C16 C 0.6378(5) 0.7026(2) 0.7113(4) 0.0346(14) Uani 1 1 d . . . . .
C17 C 0.7445(6) 0.6694(3) 0.7846(6) 0.0344(18) Uani 1 1 d . . . . .
C18 C 0.8683(6) 0.6463(3) 0.7525(5) 0.0494(17) Uani 1 1 d . . . . .
H18 H 0.8901 0.6509 0.6823 0.059 Uiso 1 1 calc R U . . .
C19 C 0.9615(6) 0.6162(3) 0.8218(6) 0.067(2) Uani 1 1 d . . . . .
H19 H 1.0453 0.6003 0.7983 0.080 Uiso 1 1 calc R U . . .
C20 C 0.9313(8) 0.6099(3) 0.9246(6) 0.073(2) Uani 1 1 d . . . . .
H20 H 0.9948 0.5893 0.9712 0.087 Uiso 1 1 calc R U . . .
C21 C 0.8082(9) 0.6333(4) 0.9609(7) 0.065(3) Uani 1 1 d . . . . .
H21 H 0.7884 0.6293 1.0317 0.078 Uiso 1 1 calc R U . . .
C22 C 0.7134(6) 0.6633(3) 0.8894(5) 0.0457(16) Uani 1 1 d . . . . .
H22 H 0.6293 0.6793 0.9124 0.055 Uiso 1 1 calc R U . . .
C23 C 0.6481(5) 0.6957(2) 0.6012(4) 0.0396(14) Uani 1 1 d . . . . .
H23 H 0.7175 0.6687 0.5778 0.048 Uiso 1 1 calc R U . . .
C24 C 0.5623(5) 0.7262(2) 0.5258(4) 0.0387(14) Uani 1 1 d . . . . .
C25 C 0.5925(5) 0.7174(2) 0.4116(4) 0.0409(14) Uani 1 1 d . . . . .
C26 C 0.6804(6) 0.6703(3) 0.3754(4) 0.0634(18) Uani 1 1 d . . . . .
H26 H 0.7209 0.6411 0.4231 0.076 Uiso 1 1 calc R U . . .
C27 C 0.7090(7) 0.6658(3) 0.2704(5) 0.090(2) Uani 1 1 d . . . . .
H27 H 0.7691 0.6342 0.2478 0.108 Uiso 1 1 calc R U . . .
C28 C 0.6482(7) 0.7082(3) 0.1995(5) 0.084(2) Uani 1 1 d . . . . .
H28 H 0.6674 0.7058 0.1285 0.101 Uiso 1 1 calc R U . . .
C29 C 0.5616(6) 0.7528(4) 0.2329(4) 0.068(2) Uani 1 1 d . . . . .
H29 H 0.5195 0.7808 0.1840 0.082 Uiso 1 1 calc R U . . .
C30 C 0.5321(4) 0.7588(5) 0.3383(4) 0.0509(13) Uani 1 1 d . . . . .
H30 H 0.4715 0.7906 0.3593 0.061 Uiso 1 1 calc R U . . .
C31 C 0.2989(8) 0.8888(4) 0.8654(8) 0.036(2) Uani 1 1 d . . . . .
C32 C 0.2959(7) 0.9033(4) 0.9807(7) 0.034(2) Uani 1 1 d . . . . .
C33 C 0.2961(5) 0.9640(3) 1.0236(5) 0.0479(15) Uani 1 1 d . . . . .
H33 H 0.2969 0.9991 0.9786 0.057 Uiso 1 1 calc R U . . .
C34 C 0.2953(7) 0.9743(3) 1.1293(6) 0.0681(19) Uani 1 1 d . . . . .
H34 H 0.2973 1.0159 1.1553 0.082 Uiso 1 1 calc R U . . .
C35 C 0.2916(9) 0.9237(5) 1.1977(8) 0.076(3) Uani 1 1 d . . . . .
H35 H 0.2910 0.9308 1.2701 0.091 Uiso 1 1 calc R U . . .
C36 C 0.2888(10) 0.8633(5) 1.1590(9) 0.076(3) Uani 1 1 d . . . . .
H36 H 0.2825 0.8288 1.2049 0.091 Uiso 1 1 calc R U . . .
C37 C 0.2951(8) 0.8523(4) 1.0509(8) 0.059(2) Uani 1 1 d . . . . .
H37 H 0.2989 0.8106 1.0257 0.070 Uiso 1 1 calc R U . . .
C38 C 0.2428(5) 0.9339(2) 0.7927(4) 0.0401(14) Uani 1 1 d . . . . .
H38 H 0.2142 0.9733 0.8181 0.048 Uiso 1 1 calc R U . . .
C39 C 0.2280(5) 0.9226(2) 0.6845(5) 0.0363(14) Uani 1 1 d . . . . .
C40 C 0.1488(5) 0.9703(2) 0.6147(4) 0.0386(14) Uani 1 1 d . . . . .
C41 C 0.0619(6) 1.0166(3) 0.6522(5) 0.0640(18) Uani 1 1 d . . . . .
H41 H 0.0540 1.0207 0.7247 0.077 Uiso 1 1 calc R U . . .
C42 C -0.0136(8) 1.0570(3) 0.5853(7) 0.083(3) Uani 1 1 d . . . . .
H42 H -0.0720 1.0878 0.6128 0.100 Uiso 1 1 calc R U . . .
C43 C -0.0032(7) 1.0522(3) 0.4797(6) 0.073(2) Uani 1 1 d . . . . .
H43 H -0.0542 1.0796 0.4346 0.088 Uiso 1 1 calc R U . . .
C44 C 0.0816(9) 1.0074(4) 0.4398(7) 0.095(3) Uani 1 1 d . . . . .
H44 H 0.0908 1.0041 0.3673 0.114 Uiso 1 1 calc R U . . .
C45 C 0.1550(7) 0.9661(3) 0.5094(5) 0.077(2) Uani 1 1 d . . . . .
H45 H 0.2105 0.9343 0.4816 0.092 Uiso 1 1 calc R U . . .
C46 C 0.1450(5) 0.7492(4) 0.4382(4) 0.059(2) Uani 1 1 d . . . . .
H46 H 0.2273 0.7264 0.4295 0.071 Uiso 1 1 calc R U . . .
C47 C 0.0643(6) 0.7653(6) 0.3497(4) 0.0806(17) Uani 1 1 d . . . . .
H47 H 0.0918 0.7539 0.2829 0.097 Uiso 1 1 calc R U . . .
C48 C -0.0561(7) 0.7981(3) 0.3613(5) 0.097(3) Uani 1 1 d . . . . .
H48 H -0.1131 0.8097 0.3027 0.117 Uiso 1 1 calc R U . . .
C49 C -0.0923(6) 0.8138(3) 0.4618(5) 0.076(2) Uani 1 1 d . . . . .
H49 H -0.1750 0.8361 0.4716 0.091 Uiso 1 1 calc R U . . .
C50 C -0.0069(5) 0.7968(2) 0.5478(4) 0.0397(13) Uani 1 1 d . . . . .
C51 C -0.0441(5) 0.8110(2) 0.6573(4) 0.0365(14) Uani 1 1 d . . . . .
C52 C -0.1618(5) 0.8449(2) 0.6795(5) 0.0454(15) Uani 1 1 d . . . . .
H52 H -0.2198 0.8613 0.6249 0.054 Uiso 1 1 calc R U . . .
C53 C -0.1942(7) 0.8545(3) 0.7829(6) 0.043(2) Uani 1 1 d . . . . .
C54 C -0.1058(6) 0.8288(2) 0.8622(5) 0.0436(15) Uani 1 1 d . . . . .
C55 C 0.0105(5) 0.7969(2) 0.8340(4) 0.0393(14) Uani 1 1 d . . . . .
H55 H 0.0703 0.7806 0.8875 0.047 Uiso 1 1 calc R U . . .
C56 C -0.3181(6) 0.8952(3) 0.8137(5) 0.0539(16) Uani 1 1 d . . . . .
H56A H -0.4046 0.8771 0.7832 0.065 Uiso 1 1 calc R U . . .
H56B H -0.3085 0.9382 0.7864 0.065 Uiso 1 1 calc R U . . .
C57 C -0.3236(7) 0.8973(3) 0.9339(6) 0.059(2) Uani 1 1 d . . . . .
H57 H -0.4032 0.9209 0.9604 0.070 Uiso 1 1 calc R U . . .
C58 C -0.1457(6) 0.8407(3) 0.9730(5) 0.0594(18) Uani 1 1 d . . . . .
H58 H -0.0865 0.8206 1.0291 0.071 Uiso 1 1 calc R U . . .
C59 C -0.3056(6) 0.8289(3) 0.9761(5) 0.074(2) Uani 1 1 d . . . . .
H59A H -0.3412 0.7960 0.9279 0.089 Uiso 1 1 calc R U . . .
H59B H -0.3385 0.8227 1.0465 0.089 Uiso 1 1 calc R U . . .
C60 C -0.1794(8) 0.9142(4) 0.9873(7) 0.057(2) Uani 1 1 d . . . . .
C61 C -0.0884(6) 0.9632(3) 0.9370(5) 0.066(2) Uani 1 1 d . . . . .
H61A H -0.1317 1.0045 0.9406 0.099 Uiso 1 1 calc R U . . .
H61B H -0.0774 0.9520 0.8645 0.099 Uiso 1 1 calc R U . . .
H61C H 0.0019 0.9643 0.9739 0.099 Uiso 1 1 calc R U . . .
C62 C -0.1892(7) 0.9311(3) 1.1050(5) 0.097(2) Uani 1 1 d . . . . .
H62A H -0.0965 0.9345 1.1376 0.146 Uiso 1 1 calc R U . . .
H62B H -0.2402 0.8982 1.1394 0.146 Uiso 1 1 calc R U . . .
H62C H -0.2371 0.9712 1.1112 0.146 Uiso 1 1 calc R U . . .
N1 N 0.1127(3) 0.7642(4) 0.5354(2) 0.0440(9) Uani 1 1 d . . . . .
N2 N 0.0447(4) 0.78744(15) 0.7339(3) 0.0356(11) Uani 1 1 d . . . . .
O1 O 0.2702(4) 0.6958(2) 0.8428(4) 0.0417(12) Uani 1 1 d . . . . .
O2 O 0.3039(5) 0.6520(2) 0.6367(4) 0.0397(14) Uani 1 1 d . . . . .
O3 O 0.5437(3) 0.73413(12) 0.7532(2) 0.0389(9) Uani 1 1 d . . . . .
O4 O 0.4594(3) 0.7616(3) 0.54469(18) 0.0429(7) Uani 1 1 d . . . . .
O5 O 0.3401(4) 0.8335(2) 0.8412(3) 0.0396(11) Uani 1 1 d . . . . .
O6 O 0.2743(5) 0.8732(2) 0.6388(5) 0.0437(15) Uani 1 1 d . . . . .
Pr1 Pr 0.30979(2) 0.76320(2) 0.69269(2) 0.03302(7) Uani 1 1 d . . . . .

loop_
_atom_site_aniso_label
_atom_site_aniso_U_11
_atom_site_aniso_U_22
_atom_site_aniso_U_33
_atom_site_aniso_U_23
_atom_site_aniso_U_13
_atom_site_aniso_U_12
C1 0.035(4) 0.037(5) 0.038(6) -0.001(4) 0.008(4) 0.012(4)
C2 0.046(4) 0.032(4) 0.030(5) -0.003(4) 0.005(4) -0.006(4)
C3 0.058(4) 0.055(4) 0.041(4) 0.004(3) 0.008(3) 0.007(4)
C4 0.080(5) 0.061(4) 0.050(5) 0.005(4) -0.003(4) 0.003(4)
C5 0.154(9) 0.084(8) 0.041(7) -0.008(5) -0.009(6) 0.028(7)
C6 0.149(9) 0.068(6) 0.048(7) -0.010(5) 0.034(6) 0.015(6)
C7 0.085(6) 0.039(4) 0.054(6) 0.004(4) 0.010(5) 0.018(4)
C8 0.044(3) 0.028(3) 0.037(4) 0.006(3) 0.002(3) 0.008(3)
C9 0.028(3) 0.031(3) 0.041(4) -0.005(3) -0.002(3) -0.001(3)
C10 0.039(3) 0.026(3) 0.043(4) -0.003(3) 0.004(3) 0.003(3)
C11 0.089(5) 0.041(3) 0.043(4) 0.000(3) 0.007(3) 0.002(4)
C12 0.100(5) 0.037(4) 0.067(5) 0.000(4) 0.007(4) 0.013(4)
C13 0.062(4) 0.056(5) 0.069(5) -0.031(4) -0.007(4) 0.016(4)
C14 0.100(6) 0.074(5) 0.041(4) -0.011(4) 0.014(4) 0.010(5)
C15 0.087(5) 0.036(3) 0.049(4) -0.007(3) 0.013(4) -0.003(4)
C16 0.033(3) 0.024(3) 0.047(4) 0.003(3) -0.001(3) -0.007(3)
C17 0.025(4) 0.028(4) 0.050(5) -0.008(3) 0.003(3) -0.004(3)
C18 0.032(4) 0.059(5) 0.056(5) 0.000(4) -0.009(3) 0.003(3)
C19 0.038(4) 0.055(4) 0.107(6) -0.009(4) -0.006(4) 0.014(3)
C20 0.082(6) 0.050(5) 0.082(6) 0.003(5) -0.043(5) 0.016(5)
C21 0.093(7) 0.049(6) 0.052(6) 0.004(4) -0.009(5) 0.018(5)
C22 0.054(4) 0.041(4) 0.042(4) -0.007(3) 0.003(4) 0.014(3)
C23 0.034(3) 0.050(4) 0.036(4) -0.010(3) 0.008(3) 0.012(3)
C24 0.041(3) 0.035(3) 0.041(4) 0.000(3) 0.012(3) -0.001(3)
C25 0.047(3) 0.037(3) 0.040(4) -0.001(3) 0.011(3) 0.011(3)
C26 0.084(5) 0.070(4) 0.037(4) 0.010(3) 0.010(4) 0.029(4)
C27 0.119(6) 0.105(6) 0.049(5) -0.004(4) 0.023(5) 0.058(5)
C28 0.117(6) 0.099(5) 0.037(5) -0.003(4) 0.020(4) 0.034(5)
C29 0.096(4) 0.072(6) 0.037(3) 0.020(4) 0.015(3) 0.027(5)
C30 0.056(3) 0.051(3) 0.047(3) 0.002(6) 0.015(2) 0.008(6)
C31 0.027(4) 0.030(5) 0.052(7) 0.000(4) 0.008(4) 0.004(4)
C32 0.024(3) 0.032(4) 0.046(6) -0.010(4) 0.000(3) -0.003(3)
C33 0.046(4) 0.049(4) 0.049(4) -0.003(3) 0.001(3) 0.004(3)
C34 0.073(5) 0.069(5) 0.061(6) -0.029(4) -0.003(4) 0.014(4)
C35 0.099(7) 0.093(9) 0.038(7) -0.005(6) 0.013(5) 0.029(6)
C36 0.104(7) 0.078(6) 0.045(6) 0.021(5) 0.004(5) 0.006(5)
C37 0.077(5) 0.050(5) 0.049(6) 0.003(4) 0.000(4) 0.012(4)
C38 0.044(4) 0.030(3) 0.046(4) -0.011(3) 0.009(3) 0.007(3)
C39 0.032(3) 0.026(3) 0.051(4) 0.008(3) 0.008(3) -0.008(3)
C40 0.041(3) 0.032(3) 0.044(4) 0.007(3) 0.005(3) -0.003(3)
C41 0.073(4) 0.061(4) 0.060(5) 0.014(4) 0.017(4) 0.030(4)
C42 0.089(6) 0.054(5) 0.108(8) 0.031(5) 0.025(6) 0.035(4)
C43 0.065(5) 0.083(6) 0.070(6) 0.035(5) -0.008(4) 0.005(4)
C44 0.127(8) 0.097(7) 0.060(6) 0.022(5) 0.006(5) 0.053(6)
C45 0.096(5) 0.075(5) 0.060(5) 0.010(4) 0.005(4) 0.038(4)
C46 0.054(3) 0.071(7) 0.052(4) -0.018(4) 0.008(3) 0.010(4)
C47 0.075(4) 0.124(5) 0.043(4) -0.007(9) -0.002(3) 0.032(8)
C48 0.073(5) 0.168(8) 0.048(5) -0.004(4) -0.016(4) 0.030(5)
C49 0.063(4) 0.120(5) 0.043(4) 0.000(4) 0.000(4) 0.034(4)
C50 0.035(3) 0.042(3) 0.041(4) -0.004(3) -0.002(3) 0.004(3)
C51 0.030(3) 0.036(3) 0.044(4) 0.001(3) 0.006(3) -0.006(3)
C52 0.030(4) 0.050(4) 0.056(5) -0.008(3) 0.003(3) 0.012(3)
C53 0.023(4) 0.037(4) 0.070(6) -0.014(4) 0.017(4) 0.000(4)
C54 0.042(4) 0.034(3) 0.056(4) -0.003(3) 0.015(3) 0.009(3)
C55 0.047(3) 0.037(3) 0.035(3) 0.009(3) 0.009(3) 0.007(3)
C56 0.030(3) 0.060(4) 0.073(5) -0.017(4) 0.015(3) -0.008(4)
C57 0.051(4) 0.049(4) 0.079(6) -0.017(4) 0.029(4) 0.002(4)
C58 0.074(5) 0.060(4) 0.046(4) 0.003(3) 0.026(4) 0.013(4)
C59 0.078(5) 0.056(4) 0.092(6) -0.003(4) 0.047(5) 0.002(4)
C60 0.051(4) 0.058(5) 0.062(6) -0.018(4) 0.013(4) 0.012(4)
C61 0.043(4) 0.052(4) 0.103(6) -0.024(4) 0.007(4) -0.011(4)
C62 0.114(6) 0.107(5) 0.072(6) -0.032(4) 0.024(5) 0.034(5)
N1 0.044(2) 0.047(2) 0.041(2) -0.002(6) 0.0054(18) 0.011(5)
N2 0.034(2) 0.032(3) 0.041(3) 0.0020(19) 0.006(2) 0.0086(19)
O1 0.045(3) 0.037(3) 0.045(3) 0.004(2) 0.016(2) 0.007(2)
O2 0.056(3) 0.028(3) 0.035(4) 0.004(3) -0.001(2) 0.007(2)
O3 0.0359(19) 0.044(2) 0.037(2) -0.0057(15) 0.0100(17) 0.0098(17)
O4 0.0435(17) 0.0461(17) 0.0401(18) 0.001(4) 0.0111(14) 0.013(4)
O5 0.043(3) 0.035(2) 0.041(3) -0.007(2) -0.003(2) 0.013(2)
O6 0.055(3) 0.035(3) 0.042(4) 0.005(3) 0.016(3) 0.004(2)
Pr1 0.03454(12) 0.02949(11) 0.03556(13) 0.0003(3) 0.00708(10) 0.0074(3)

loop_
_atom_type_symbol
_atom_type_description
_atom_type_scat_dispersion_real
_atom_type_scat_dispersion_imag
_atom_type_scat_source
C C 0.0033 0.0016 'International Tables Vol C Tables 4.2.6.8 and 6.1.1.4'
H H 0.0000 0.0000 'International Tables Vol C Tables 4.2.6.8 and 6.1.1.4'
N N 0.0061 0.0033 'International Tables Vol C Tables 4.2.6.8 and 6.1.1.4'
O O 0.0106 0.0060 'International Tables Vol C Tables 4.2.6.8 and 6.1.1.4'
Pr Pr -0.2180 2.8214 'International Tables Vol C Tables 4.2.6.8 and 6.1.1.4'

loop_
_geom_angle_atom_site_label_1
_geom_angle_atom_site_label_2
_geom_angle_atom_site_label_3
_geom_angle
_geom_angle_site_symmetry_1
_geom_angle_site_symmetry_3
_geom_angle_publ_flag
O1 C1 C8 123.8(8) . . ?
O1 C1 C2 117.4(7) . . ?
C8 C1 C2 118.7(7) . . ?
C3 C2 C7 118.3(8) . . ?
C3 C2 C1 124.4(7) . . ?
C7 C2 C1 117.3(8) . . ?
C2 C3 C4 122.0(6) . . ?
C2 C3 H3 119.0 . . ?
C4 C3 H3 119.0 . . ?
C3 C4 C5 120.3(7) . . ?
C3 C4 H4 119.8 . . ?
C5 C4 H4 119.8 . . ?
C4 C5 C6 118.4(9) . . ?
C4 C5 H5 120.8 . . ?
C6 C5 H5 120.8 . . ?
C5 C6 C7 121.5(9) . . ?
C5 C6 H6 119.2 . . ?
C7 C6 H6 119.2 . . ?
C6 C7 C2 119.4(9) . . ?
C6 C7 H7 120.3 . . ?
C2 C7 H7 120.3 . . ?
C9 C8 C1 125.9(5) . . ?
C9 C8 H8 117.1 . . ?
C1 C8 H8 117.1 . . ?
O2 C9 C8 124.2(5) . . ?
O2 C9 C10 116.0(5) . . ?
C8 C9 C10 119.8(5) . . ?
C15 C10 C11 118.4(5) . . ?
C15 C10 C9 119.7(5) . . ?
C11 C10 C9 121.9(5) . . ?
C10 C11 C12 121.2(5) . . ?
C10 C11 H11 119.4 . . ?
C12 C11 H11 119.4 . . ?
C13 C12 C11 119.3(6) . . ?
C13 C12 H12 120.4 . . ?
C11 C12 H12 120.4 . . ?
C12 C13 C14 119.6(6) . . ?
C12 C13 H13 120.2 . . ?
C14 C13 H13 120.2 . . ?
C15 C14 C13 121.3(6) . . ?
C15 C14 H14 119.3 . . ?
C13 C14 H14 119.3 . . ?
C14 C15 C10 120.2(5) . . ?
C14 C15 H15 119.9 . . ?
C10 C15 H15 119.9 . . ?
O3 C16 C23 124.0(5) . . ?
O3 C16 C17 117.1(5) . . ?
C23 C16 C17 118.9(5) . . ?
C18 C17 C22 119.2(7) . . ?
C18 C17 C16 123.2(6) . . ?
C22 C17 C16 117.5(5) . . ?
C17 C18 C19 121.1(7) . . ?
C17 C18 H18 119.4 . . ?
C19 C18 H18 119.4 . . ?
C20 C19 C18 119.9(6) . . ?
C20 C19 H19 120.1 . . ?
C18 C19 H19 120.1 . . ?
C19 C20 C21 121.0(7) . . ?
C19 C20 H20 119.5 . . ?
C21 C20 H20 119.5 . . ?
C20 C21 C22 118.6(8) . . ?
C20 C21 H21 120.7 . . ?
C22 C21 H21 120.7 . . ?
C17 C22 C21 120.1(6) . . ?
C17 C22 H22 119.9 . . ?
C21 C22 H22 119.9 . . ?
C24 C23 C16 124.6(5) . . ?
C24 C23 H23 117.7 . . ?
C16 C23 H23 117.7 . . ?
O4 C24 C23 125.4(5) . . ?
O4 C24 C25 116.3(5) . . ?
C23 C24 C25 118.3(5) . . ?
C30 C25 C26 117.5(5) . . ?
C30 C25 C24 118.8(5) . . ?
C26 C25 C24 123.7(5) . . ?
C27 C26 C25 121.5(6) . . ?
C27 C26 H26 119.2 . . ?
C25 C26 H26 119.2 . . ?
C28 C27 C26 119.5(6) . . ?
C28 C27 H27 120.3 . . ?
C26 C27 H27 120.3 . . ?
C29 C28 C27 119.6(6) . . ?
C29 C28 H28 120.2 . . ?
C27 C28 H28 120.2 . . ?
C28 C29 C30 122.0(7) . . ?
C28 C29 H29 119.0 . . ?
C30 C29 H29 119.0 . . ?
C25 C30 C29 119.8(8) . . ?
C25 C30 H30 120.1 . . ?
C29 C30 H30 120.1 . . ?
O5 C31 C38 124.6(8) . . ?
O5 C31 C32 116.4(8) . . ?
C38 C31 C32 118.7(7) . . ?
C33 C32 C37 116.9(8) . . ?
C33 C32 C31 124.9(8) . . ?
C37 C32 C31 118.2(8) . . ?
C34 C33 C32 122.3(7) . . ?
C34 C33 H33 118.9 . . ?
C32 C33 H33 118.9 . . ?
C33 C34 C35 120.3(7) . . ?
C33 C34 H34 119.8 . . ?
C35 C34 H34 119.8 . . ?
C36 C35 C34 119.4(9) . . ?
C36 C35 H35 120.3 . . ?
C34 C35 H35 120.3 . . ?
C35 C36 C37 120.5(9) . . ?
C35 C36 H36 119.7 . . ?
C37 C36 H36 119.7 . . ?
C32 C37 C36 120.4(8) . . ?
C32 C37 H37 119.8 . . ?
C36 C37 H37 119.8 . . ?
C39 C38 C31 123.3(6) . . ?
C39 C38 H38 118.4 . . ?
C31 C38 H38 118.4 . . ?
O6 C39 C38 124.5(5) . . ?
O6 C39 C40 116.3(6) . . ?
C38 C39 C40 119.2(5) . . ?
C45 C40 C41 116.6(5) . . ?
C45 C40 C39 119.6(5) . . ?
C41 C40 C39 123.7(5) . . ?
C42 C41 C40 121.7(6) . . ?
C42 C41 H41 119.1 . . ?
C40 C41 H41 119.1 . . ?
C43 C42 C41 120.2(7) . . ?
C43 C42 H42 119.9 . . ?
C41 C42 H42 119.9 . . ?
C42 C43 C44 119.8(7) . . ?
C42 C43 H43 120.1 . . ?
C44 C43 H43 120.1 . . ?
C43 C44 C45 118.8(7) . . ?
C43 C44 H44 120.6 . . ?
C45 C44 H44 120.6 . . ?
C40 C45 C44 122.8(6) . . ?
C40 C45 H45 118.6 . . ?
C44 C45 H45 118.6 . . ?
N1 C46 C47 123.8(6) . . ?
N1 C46 H46 118.1 . . ?
C47 C46 H46 118.1 . . ?
C48 C47 C46 118.7(6) . . ?
C48 C47 H47 120.6 . . ?
C46 C47 H47 120.6 . . ?
C47 C48 C49 118.4(6) . . ?
C47 C48 H48 120.8 . . ?
C49 C48 H48 120.8 . . ?
C50 C49 C48 120.3(6) . . ?
C50 C49 H49 119.8 . . ?
C48 C49 H49 119.8 . . ?
N1 C50 C49 120.8(5) . . ?
N1 C50 C51 117.1(5) . . ?
C49 C50 C51 122.0(5) . . ?
N2 C51 C52 122.1(5) . . ?
N2 C51 C50 115.5(4) . . ?
C52 C51 C50 122.4(5) . . ?
C51 C52 C53 119.9(6) . . ?
C51 C52 H52 120.0 . . ?
C53 C52 H52 120.0 . . ?
C52 C53 C54 118.4(6) . . ?
C52 C53 C56 122.8(7) . . ?
C54 C53 C56 118.8(6) . . ?
C55 C54 C53 118.3(5) . . ?
C55 C54 C58 125.5(6) . . ?
C53 C54 C58 116.2(5) . . ?
N2 C55 C54 124.3(5) . . ?
N2 C55 H55 117.8 . . ?
C54 C55 H55 117.8 . . ?
C53 C56 C57 109.8(6) . . ?
C53 C56 H56A 109.7 . . ?
C57 C56 H56A 109.7 . . ?
C53 C56 H56B 109.7 . . ?
C57 C56 H56B 109.7 . . ?
H56A C56 H56B 108.2 . . ?
C56 C57 C59 108.2(5) . . ?
C56 C57 C60 111.7(5) . . ?
C59 C57 C60 88.7(6) . . ?
C56 C57 H57 115.1 . . ?
C59 C57 H57 115.1 . . ?
C60 C57 H57 115.1 . . ?
C54 C58 C59 107.2(5) . . ?
C54 C58 C60 109.4(5) . . ?
C59 C58 C60 86.9(5) . . ?
C54 C58 H58 116.5 . . ?
C59 C58 H58 116.5 . . ?
C60 C58 H58 116.5 . . ?
C57 C59 C58 86.3(5) . . ?
C57 C59 H59A 114.3 . . ?
C58 C59 H59A 114.3 . . ?
C57 C59 H59B 114.3 . . ?
C58 C59 H59B 114.3 . . ?
H59A C59 H59B 111.4 . . ?
C61 C60 C62 108.6(6) . . ?
C61 C60 C57 119.3(7) . . ?
C62 C60 C57 112.3(6) . . ?
C61 C60 C58 119.2(5) . . ?
C62 C60 C58 110.9(7) . . ?
C57 C60 C58 84.8(5) . . ?
C60 C61 H61A 109.5 . . ?
C60 C61 H61B 109.5 . . ?
H61A C61 H61B 109.5 . . ?
C60 C61 H61C 109.5 . . ?
H61A C61 H61C 109.5 . . ?
H61B C61 H61C 109.5 . . ?
C60 C62 H62A 109.5 . . ?
C60 C62 H62B 109.5 . . ?
H62A C62 H62B 109.5 . . ?
C60 C62 H62C 109.5 . . ?
H62A C62 H62C 109.5 . . ?
H62B C62 H62C 109.5 . . ?
C46 N1 C50 117.9(5) . . ?
C46 N1 Pr1 120.3(3) . . ?
C50 N1 Pr1 119.1(3) . . ?
C55 N2 C51 117.0(4) . . ?
C55 N2 Pr1 119.6(3) . . ?
C51 N2 Pr1 119.8(3) . . ?
C1 O1 Pr1 131.0(4) . . ?
C9 O2 Pr1 130.8(4) . . ?
C16 O3 Pr1 132.3(3) . . ?
C24 O4 Pr1 130.7(4) . . ?
C31 O5 Pr1 136.5(5) . . ?
C39 O6 Pr1 133.6(4) . . ?
O5 Pr1 O3 80.27(11) . . ?
O5 Pr1 O1 75.84(9) . . ?
O3 Pr1 O1 77.36(11) . . ?
O5 Pr1 O4 124.54(15) . . ?
O3 Pr1 O4 70.59(10) . . ?
O1 Pr1 O4 136.66(16) . . ?
O5 Pr1 O6 69.40(18) . . ?
O3 Pr1 O6 116.46(14) . . ?
O1 Pr1 O6 138.82(15) . . ?
O4 Pr1 O6 82.75(18) . . ?
O5 Pr1 O2 144.75(17) . . ?
O3 Pr1 O2 81.86(13) . . ?
O1 Pr1 O2 70.72(16) . . ?
O4 Pr1 O2 76.45(19) . . ?
O6 Pr1 O2 145.73(9) . . ?
O5 Pr1 N2 78.86(12) . . ?
O3 Pr1 N2 149.80(11) . . ?
O1 Pr1 N2 76.54(12) . . ?
O4 Pr1 N2 139.60(11) . . ?
O6 Pr1 N2 75.70(13) . . ?
O2 Pr1 N2 103.39(13) . . ?
O5 Pr1 N1 129.39(18) . . ?
O3 Pr1 N1 148.03(12) . . ?
O1 Pr1 N1 117.43(16) . . ?
O4 Pr1 N1 80.90(9) . . ?
O6 Pr1 N1 72.4(2) . . ?
O2 Pr1 N1 77.6(2) . . ?
N2 Pr1 N1 60.25(12) . . ?

loop_
_geom_bond_atom_site_label_1
_geom_bond_atom_site_label_2
_geom_bond_distance
_geom_bond_site_symmetry_2
_geom_bond_publ_flag
C1 O1 1.259(8) . ?
C1 C8 1.406(9) . ?
C1 C2 1.501(12) . ?
C2 C3 1.360(9) . ?
C2 C7 1.381(9) . ?
C3 C4 1.364(7) . ?
C3 H3 0.9300 . ?
C4 C5 1.365(10) . ?
C4 H4 0.9300 . ?
C5 C6 1.368(12) . ?
C5 H5 0.9300 . ?
C6 C7 1.380(12) . ?
C6 H6 0.9300 . ?
C7 H7 0.9300 . ?
C8 C9 1.393(6) . ?
C8 H8 0.9300 . ?
C9 O2 1.270(7) . ?
C9 C10 1.503(6) . ?
C10 C15 1.377(6) . ?
C10 C11 1.379(6) . ?
C11 C12 1.386(7) . ?
C11 H11 0.9300 . ?
C12 C13 1.357(7) . ?
C12 H12 0.9300 . ?
C13 C14 1.376(7) . ?
C13 H13 0.9300 . ?
C14 C15 1.358(7) . ?
C14 H14 0.9300 . ?
C15 H15 0.9300 . ?
C16 O3 1.255(5) . ?
C16 C23 1.412(6) . ?
C16 C17 1.511(8) . ?
C17 C18 1.358(7) . ?
C17 C22 1.383(9) . ?
C18 C19 1.371(7) . ?
C18 H18 0.9300 . ?
C19 C20 1.356(8) . ?
C19 H19 0.9300 . ?
C20 C21 1.375(9) . ?
C20 H20 0.9300 . ?
C21 C22 1.397(9) . ?
C21 H21 0.9300 . ?
C22 H22 0.9300 . ?
C23 C24 1.383(6) . ?
C23 H23 0.9300 . ?
C24 O4 1.263(6) . ?
C24 C25 1.502(6) . ?
C25 C30 1.375(8) . ?
C25 C26 1.387(6) . ?
C26 C27 1.375(7) . ?
C26 H26 0.9300 . ?
C27 C28 1.371(8) . ?
C27 H27 0.9300 . ?
C28 C29 1.330(8) . ?
C28 H28 0.9300 . ?
C29 C30 1.385(6) . ?
C29 H29 0.9300 . ?
C30 H30 0.9300 . ?
C31 O5 1.263(8) . ?
C31 C38 1.405(10) . ?
C31 C32 1.496(12) . ?
C32 C33 1.381(9) . ?
C32 C37 1.388(11) . ?
C33 C34 1.357(7) . ?
C33 H33 0.9300 . ?
C34 C35 1.369(11) . ?
C34 H34 0.9300 . ?
C35 C36 1.355(12) . ?
C35 H35 0.9300 . ?
C36 C37 1.393(12) . ?
C36 H36 0.9300 . ?
C37 H37 0.9300 . ?
C38 C39 1.392(7) . ?
C38 H38 0.9300 . ?
C39 O6 1.274(6) . ?
C39 C40 1.510(7) . ?
C40 C45 1.343(7) . ?
C40 C41 1.376(6) . ?
C41 C42 1.375(8) . ?
C41 H41 0.9300 . ?
C42 C43 1.352(9) . ?
C42 H42 0.9300 . ?
C43 C44 1.354(9) . ?
C43 H43 0.9300 . ?
C44 C45 1.397(8) . ?
C44 H44 0.9300 . ?
C45 H45 0.9300 . ?
C46 N1 1.323(6) . ?
C46 C47 1.371(7) . ?
C46 H46 0.9300 . ?
C47 C48 1.353(8) . ?
C47 H47 0.9300 . ?
C48 C49 1.378(7) . ?
C48 H48 0.9300 . ?
C49 C50 1.374(7) . ?
C49 H49 0.9300 . ?
C50 N1 1.346(6) . ?
C50 C51 1.481(6) . ?
C51 N2 1.349(6) . ?
C51 C52 1.370(6) . ?
C52 C53 1.377(9) . ?
C52 H52 0.9300 . ?
C53 C54 1.389(9) . ?
C53 C56 1.523(7) . ?
C54 C55 1.359(6) . ?
C54 C58 1.495(7) . ?
C55 N2 1.341(5) . ?
C55 H55 0.9300 . ?
C56 C57 1.529(8) . ?
C56 H56A 0.9700 . ?
C56 H56B 0.9700 . ?
C57 C59 1.534(8) . ?
C57 C60 1.544(10) . ?
C57 H57 0.9800 . ?
C58 C59 1.549(7) . ?
C58 C60 1.581(9) . ?
C58 H58 0.9800 . ?
C59 H59A 0.9700 . ?
C59 H59B 0.9700 . ?
C60 C61 1.506(9) . ?
C60 C62 1.541(9) . ?
C61 H61A 0.9600 . ?
C61 H61B 0.9600 . ?
C61 H61C 0.9600 . ?
C62 H62A 0.9600 . ?
C62 H62B 0.9600 . ?
C62 H62C 0.9600 . ?
N1 Pr1 2.672(3) . ?
N2 Pr1 2.659(3) . ?
O1 Pr1 2.413(4) . ?
O2 Pr1 2.430(5) . ?
O3 Pr1 2.402(3) . ?
O4 Pr1 2.416(2) . ?
O5 Pr1 2.395(4) . ?
O6 Pr1 2.418(5) . ?
